data_7056271
loop_
_publ_author_name
'Savina, Aleksandra A.'
'Solodovnikov, Sergey F.'
'Belov, Dmitry A.'
'Solodovnikova, Zoya A.'
'Stefanovich, Sergey Yu.'
'Lazoryak, Bogdan I.'
'Khaikina, Elena G.'

_publ_section_title
;
 New alluaudite-related triple molybdates Na25Cs8R5(MoO4)24 (R = Sc, In):
 synthesis, crystal structures and properties
;
_journal_name_full 'New J. Chem.'
_journal_paper_doi 10.1039/C7NJ00202E
_journal_year 2017
_chemical_formula_moiety 'In5 Mo24 O96, 8(Cs), 25(Na)'
_chemical_formula_sum 'Cs8 In5 Mo24 Na25 O96'
_chemical_formula_weight 6050.97
_chemical_name_systematic
; 
 ? 
;
_space_group_IT_number 14
_symmetry_cell_setting monoclinic
_symmetry_space_group_name_Hall '-P 2ybc'
_symmetry_space_group_name_H-M 'P 1 21/c 1'
_atom_sites_solution_hydrogens none
_atom_sites_solution_primary direct
_atom_sites_solution_secondary difmap
_audit_creation_method SHELXL-97
_audit_update_record
;
2016-12-09 deposited with the CCDC.
2017-05-15 downloaded from the CCDC.
;
_cell_angle_alpha 90.00
_cell_angle_beta 90.0010(10)
_cell_angle_gamma 90.00
_cell_formula_units_Z 2
_cell_length_a 14.0062(2)
_cell_length_b 12.6032(2)
_cell_length_c 28.7138(4)
_cell_measurement_reflns_used 48032
_cell_measurement_temperature 296(2)
_cell_measurement_theta_max 27.57
_cell_measurement_theta_min 1.42
_cell_volume 5068.64(13)
_computing_cell_refinement 'SAINT (Bruker, 2004)'
_computing_data_collection 'APEX2 (Bruker, 2004)'
_computing_data_reduction 'SAINT (Bruker, 2004)'
_computing_structure_refinement 'SHELXL-97 (Sheldrick, 1997)'
_computing_structure_solution 'SHELXS-97 (Sheldrick, 1990)'
_diffrn_ambient_temperature 296(2)
_diffrn_measured_fraction_theta_full 0.950
_diffrn_measured_fraction_theta_max 0.950
_diffrn_measurement_device_type 'Bruker-Nonius X8 APEX CCD diffractometer'
_diffrn_measurement_method '\f scans, frame data integration'
_diffrn_radiation_monochromator graphite
_diffrn_radiation_source 'fine-focus sealed tube'
_diffrn_radiation_type MoK\a
_diffrn_radiation_wavelength 0.71073
_diffrn_reflns_av_R_equivalents 0.0318
_diffrn_reflns_av_sigmaI/netI 0.0270
_diffrn_reflns_limit_h_max 18
_diffrn_reflns_limit_h_min -18
_diffrn_reflns_limit_k_max 16
_diffrn_reflns_limit_k_min -16
_diffrn_reflns_limit_l_max 37
_diffrn_reflns_limit_l_min -35
_diffrn_reflns_number 48032
_diffrn_reflns_theta_full 27.57
_diffrn_reflns_theta_max 27.57
_diffrn_reflns_theta_min 1.42
_diffrn_standards_decay_% 0
_diffrn_standards_number 0
_exptl_absorpt_coefficient_mu 7.024
_exptl_absorpt_correction_T_max 0.755
_exptl_absorpt_correction_T_min 0.663
_exptl_absorpt_correction_type multi-scan
_exptl_absorpt_process_details 'SADABS (Bruker, 2005)'
_exptl_crystal_colour light-yellow
_exptl_crystal_density_diffrn 3.965
_exptl_crystal_density_method 'not measured'
_exptl_crystal_description disk
_exptl_crystal_F_000 5472
_exptl_crystal_size_max 0.07
_exptl_crystal_size_mid 0.05
_exptl_crystal_size_min 0.04
_refine_diff_density_max 1.321
_refine_diff_density_min -4.473
_refine_diff_density_rms 0.289
_refine_ls_extinction_method none
_refine_ls_goodness_of_fit_ref 1.067
_refine_ls_hydrogen_treatment none
_refine_ls_matrix_type full
_refine_ls_number_parameters 728
_refine_ls_number_reflns 11144
_refine_ls_number_restraints 1
_refine_ls_restrained_S_all 1.067
_refine_ls_R_factor_all 0.0387
_refine_ls_R_factor_gt 0.0356
_refine_ls_shift/su_max 0.004
_refine_ls_shift/su_mean 0.000
_refine_ls_structure_factor_coef Fsqd
_refine_ls_weighting_details 'calc w=1/[\s^2^(Fo^2^)+(0.0595P)^2^+56.1908P] where P=(Fo^2^+2Fc^2^)/3'
_refine_ls_weighting_scheme calc
_refine_ls_wR_factor_gt 0.1067
_refine_ls_wR_factor_ref 0.1093
_reflns_number_gt 10499
_reflns_number_total 11735
_reflns_threshold_expression >2sigma(I)
_cod_data_source_file c7nj00202e2.cif
_cod_data_source_block Cs8In5Mo24Na25O96
_cod_original_sg_symbol_H-M 'P 21/c'
_cod_database_code 7056271
_exptl_crystal_f_000' 5379.91
_exptl_absorpt_correction_t_min' 0.606

loop_
_symmetry_equiv_pos_as_xyz
'x, y, z'
'-x, y+1/2, -z+1/2'
'-x, -y, -z'
'x, -y-1/2, z-1/2'

loop_
_atom_site_label
_atom_site_type_symbol
_atom_site_fract_x
_atom_site_fract_y
_atom_site_fract_z
_atom_site_U_iso_or_equiv
_atom_site_adp_type
_atom_site_occupancy
_atom_site_symmetry_multiplicity
_atom_site_calc_flag
_atom_site_refinement_flags
Cs1 Cs 0.48585(6) 0.98003(5) 0.43257(3) 0.02651(16) Uani 1 1 d .
Cs2 Cs 0.50778(7) 0.95067(6) 0.28367(3) 0.0395(2) Uani 1 1 d .
Cs3 Cs 0.00906(6) 0.94734(6) 0.21424(3) 0.03186(19) Uani 1 1 d .
Cs4 Cs 0.00767(8) 0.46875(7) 0.43325(4) 0.0442(2) Uani 1 1 d .
Mo1 Mo 0.60400(7) 0.18251(7) 0.22064(3) 0.01539(18) Uani 1 1 d .
Mo2 Mo 0.10938(7) 0.17870(6) 0.27938(3) 0.01318(18) Uani 1 1 d .
Mo3 Mo 0.61379(6) 0.24036(7) 0.47162(3) 0.01349(17) Uani 1 1 d .
Mo4 Mo 0.39066(7) 0.19681(7) 0.34723(3) 0.01405(18) Uani 1 1 d .
Mo5 Mo 0.61259(7) 0.72738(7) 0.39640(3) 0.01341(18) Uani 1 1 d .
Mo6 Mo 0.10483(6) 0.26558(7) 0.52783(3) 0.01486(18) Uani 1 1 d .
Mo7 Mo 0.88315(7) 0.21756(7) 0.39833(3) 0.01520(18) Uani 1 1 d .
Mo8 Mo 0.11013(7) 0.69155(7) 0.35032(3) 0.01364(18) Uani 1 1 d .
Mo9 Mo 0.28648(6) 0.56513(7) 0.68379(3) 0.01309(17) Uani 1 1 d .
Mo10 Mo 0.28655(6) 0.48105(7) 0.44219(3) 0.01347(17) Uani 1 1 d .
Mo11 Mo 0.21896(7) 0.43204(7) 0.18606(3) 0.01660(19) Uani 1 1 d .
Mo12 Mo 0.79118(6) 0.47094(6) 0.05676(3) 0.01230(17) Uani 1 1 d .
In1 In 0.83903(5) 0.29078(5) 0.52070(2) 0.00912(16) Uani 0.8972(17) 1 d P
Na1 Na 0.83903(5) 0.29078(5) 0.52070(2) 0.00912(16) Uani 0.10 1 d P
In2 In 0.65712(7) 0.16977(7) 0.34913(3) 0.0101(3) Uani 0.644(3) 1 d P
Na2 Na 0.65712(7) 0.16977(7) 0.34913(3) 0.0101(3) Uani 0.36 1 d P
In3 In 0.33192(8) 0.19461(8) 0.22819(4) 0.0084(3) Uani 0.491(3) 1 d P
Na3 Na 0.33192(8) 0.19461(8) 0.22819(4) 0.0084(3) Uani 0.51 1 d P
In4 In 0.15964(11) 0.17153(10) 0.14946(5) 0.0089(4) Uani 0.380(3) 1 d P
Na4 Na 0.15964(11) 0.17153(10) 0.14946(5) 0.0089(4) Uani 0.62 1 d P
In5 In 0.8315(3) 0.1979(3) 0.26799(13) 0.0135(12) Uani 0.020(3) 1 d P
Na5 Na 0.8315(3) 0.1979(3) 0.26799(13) 0.0135(12) Uani 0.98 1 d P
In6 In 0.3373(3) 0.2114(2) 0.47994(11) 0.0189(10) Uani 0.069(3) 1 d P
Na6 Na 0.3373(3) 0.2114(2) 0.47994(11) 0.0189(10) Uani 0.93 1 d P
Na7 Na 0.1588(3) 0.2396(3) 0.39496(15) 0.0170(8) Uani 1 1 d .
Na8 Na 0.3410(3) 0.7419(3) 0.39419(15) 0.0173(8) Uani 1 1 d .
Na9 Na 0.7619(3) 0.9710(4) 0.43425(18) 0.0295(11) Uani 1 1 d .
Na10 Na 0.7363(4) 0.4921(5) 0.43827(18) 0.0336(12) Uani 1 1 d .
Na11 Na 0.0028(4) 0.9684(4) 0.36662(19) 0.0344(12) Uani 1 1 d .
Na12 Na 0.2327(3) 0.9372(4) 0.31381(17) 0.0229(10) Uani 1 1 d .
Na13 Na 0.5030(4) 0.9739(4) 0.1301(2) 0.0393(13) Uani 1 1 d .
Na14 Na 0.2661(3) 0.4418(4) 0.31488(17) 0.0218(9) Uani 1 1 d .
Na15 Na -0.0072(12) 0.0160(12) 0.4887(4) 0.039(4) Uani 0.50 1 d P
Na16 Na 0.5043(10) 0.5187(9) 0.4893(4) 0.033(3) Uani 0.50 1 d P
O1 O 0.5988(6) 0.0654(6) 0.1872(3) 0.0276(18) Uani 1 1 d .
O2 O 0.6606(6) 0.2829(6) 0.1906(3) 0.0232(16) Uani 1 1 d .
O3 O 0.6667(7) 0.1539(6) 0.2731(3) 0.0258(17) Uani 1 1 d .
O4 O 0.4882(6) 0.2230(6) 0.2363(3) 0.0272(18) Uani 1 1 d .
O5 O -0.0050(6) 0.2151(6) 0.2619(3) 0.0230(16) Uani 1 1 d .
O6 O 0.1573(6) 0.2855(6) 0.3114(3) 0.0199(15) Uani 1 1 d .
O7 O 0.1026(6) 0.0643(6) 0.3129(3) 0.0282(19) Uani 1 1 d .
O8 O 0.1765(6) 0.1513(6) 0.2267(3) 0.0197(16) Uani 1 1 d .
O9 O 0.5975(6) 0.3724(6) 0.4542(3) 0.0273(19) Uani 1 1 d .
O10 O 0.5048(6) 0.1867(6) 0.4872(3) 0.0246(17) Uani 1 1 d .
O11 O 0.6617(6) 0.1592(6) 0.4260(3) 0.0235(16) Uani 1 1 d .
O12 O 0.6899(5) 0.2349(6) 0.5214(3) 0.0214(16) Uani 1 1 d .
O13 O 0.3278(6) 0.1793(6) 0.3993(3) 0.0279(19) Uani 1 1 d .
O14 O 0.4006(6) 0.3331(7) 0.3355(3) 0.032(2) Uani 1 1 d .
O15 O 0.3279(6) 0.1299(7) 0.3019(3) 0.032(2) Uani 1 1 d .
O16 O 0.5047(6) 0.1360(6) 0.3532(2) 0.0200(16) Uani 1 1 d .
O17 O 0.5009(5) 0.7772(6) 0.3809(3) 0.0247(17) Uani 1 1 d .
O18 O 0.5982(6) 0.5963(6) 0.4155(3) 0.0253(18) Uani 1 1 d .
O19 O 0.6607(6) 0.8110(5) 0.4388(2) 0.0182(15) Uani 1 1 d .
O20 O 0.6874(6) 0.7303(6) 0.3463(3) 0.0229(17) Uani 1 1 d .
O21 O 0.1672(6) 0.2747(6) 0.4761(3) 0.0272(18) Uani 1 1 d .
O22 O 0.0955(7) 0.1333(6) 0.5444(3) 0.0299(19) Uani 1 1 d .
O23 O 0.1641(6) 0.3411(7) 0.5700(3) 0.0259(17) Uani 1 1 d .
O24 O -0.0113(5) 0.3211(6) 0.5187(3) 0.0246(17) Uani 1 1 d .
O25 O 0.9935(5) 0.2670(7) 0.3826(3) 0.0275(18) Uani 1 1 d .
O26 O 0.8958(7) 0.0828(6) 0.4143(3) 0.030(2) Uani 1 1 d .
O27 O 0.8068(6) 0.2281(6) 0.3487(3) 0.0215(17) Uani 1 1 d .
O28 O 0.8375(6) 0.2952(6) 0.4455(2) 0.0237(16) Uani 1 1 d .
O29 O 0.1001(6) 0.8227(6) 0.3331(3) 0.0258(18) Uani 1 1 d .
O30 O 0.1730(6) 0.6154(6) 0.3090(3) 0.0269(18) Uani 1 1 d .
O31 O -0.0041(6) 0.6330(6) 0.3570(3) 0.0285(19) Uani 1 1 d .
O32 O 0.1717(7) 0.6840(6) 0.4043(2) 0.0239(18) Uani 1 1 d .
O33 O 0.2231(6) 0.6178(6) 0.7306(3) 0.0244(17) Uani 1 1 d .
O34 O 0.3644(6) 0.4678(6) 0.7051(3) 0.0261(18) Uani 1 1 d .
O35 O 0.2085(6) 0.5075(7) 0.6433(3) 0.0284(18) Uani 1 1 d .
O36 O 0.3651(6) 0.6580(6) 0.6563(3) 0.0224(17) Uani 1 1 d .
O37 O 0.3545(6) 0.3931(6) 0.4746(3) 0.0280(19) Uani 1 1 d .
O38 O 0.3706(6) 0.5680(6) 0.4182(3) 0.0279(19) Uani 1 1 d .
O39 O 0.2236(6) 0.4204(6) 0.3975(2) 0.0188(16) Uani 1 1 d .
O40 O 0.2056(6) 0.5466(5) 0.4829(3) 0.0178(15) Uani 1 1 d .
O41 O 0.1415(9) 0.5233(7) 0.2094(4) 0.058(4) Uani 1 1 d .
O42 O 0.1417(7) 0.3503(7) 0.1547(3) 0.033(2) Uani 1 1 d .
O43 O 0.3009(6) 0.4964(6) 0.1475(3) 0.0220(16) Uani 1 1 d .
O44 O 0.2827(7) 0.3696(6) 0.2324(3) 0.0276(19) Uani 1 1 d .
O45 O 0.8721(6) 0.5628(6) 0.0770(3) 0.0261(18) Uani 1 1 d .
O46 O 0.7234(6) 0.4192(6) 0.1035(3) 0.0235(17) Uani 1 1 d .
O47 O 0.7127(6) 0.5289(6) 0.0155(3) 0.0202(16) Uani 1 1 d .
O48 O 0.8676(6) 0.3748(6) 0.0286(3) 0.0208(16) Uani 1 1 d .

loop_
_atom_site_aniso_label
_atom_site_aniso_U_11
_atom_site_aniso_U_22
_atom_site_aniso_U_33
_atom_site_aniso_U_23
_atom_site_aniso_U_13
_atom_site_aniso_U_12
Cs1 0.0293(4) 0.0206(3) 0.0296(4) 0.0005(3) 0.0019(3) -0.0002(3)
Cs2 0.0364(5) 0.0286(4) 0.0535(6) -0.0043(3) 0.0056(5) -0.0042(3)
Cs3 0.0233(4) 0.0205(3) 0.0517(5) 0.0058(3) -0.0022(4) -0.0033(3)
Cs4 0.0473(5) 0.0337(4) 0.0514(6) 0.0013(4) 0.0007(5) -0.0027(4)
Mo1 0.0173(4) 0.0147(4) 0.0141(4) -0.0012(3) 0.0037(4) -0.0033(3)
Mo2 0.0142(4) 0.0118(4) 0.0135(4) 0.0006(3) 0.0016(4) 0.0002(3)
Mo3 0.0125(4) 0.0143(4) 0.0137(4) -0.0019(3) -0.0004(4) -0.0010(3)
Mo4 0.0125(4) 0.0175(4) 0.0122(4) -0.0001(3) -0.0012(4) -0.0001(3)
Mo5 0.0112(4) 0.0171(4) 0.0119(4) -0.0021(3) 0.0005(4) -0.0004(3)
Mo6 0.0130(4) 0.0180(4) 0.0135(4) -0.0025(3) 0.0007(4) -0.0022(3)
Mo7 0.0126(4) 0.0215(4) 0.0115(4) -0.0003(3) -0.0006(4) 0.0002(3)
Mo8 0.0138(4) 0.0154(4) 0.0116(4) -0.0017(3) 0.0008(4) -0.0028(3)
Mo9 0.0111(4) 0.0143(4) 0.0140(4) 0.0003(3) 0.0000(4) -0.0015(3)
Mo10 0.0128(4) 0.0130(3) 0.0146(4) -0.0009(3) 0.0009(4) -0.0003(3)
Mo11 0.0209(5) 0.0127(4) 0.0161(4) -0.0017(3) 0.0069(4) -0.0030(4)
Mo12 0.0111(4) 0.0130(4) 0.0128(4) 0.0023(3) 0.0000(4) -0.0002(3)
In1 0.0086(3) 0.0107(3) 0.0080(3) -0.0013(3) 0.0005(3) -0.0013(3)
Na1 0.0086(3) 0.0107(3) 0.0080(3) -0.0013(3) 0.0005(3) -0.0013(3)
In2 0.0102(5) 0.0108(5) 0.0092(5) 0.0004(3) 0.0013(4) -0.0005(4)
Na2 0.0102(5) 0.0108(5) 0.0092(5) 0.0004(3) 0.0013(4) -0.0005(4)
In3 0.0063(6) 0.0105(5) 0.0084(5) 0.0026(4) -0.0010(4) 0.0004(4)
Na3 0.0063(6) 0.0105(5) 0.0084(5) 0.0026(4) -0.0010(4) 0.0004(4)
In4 0.0087(7) 0.0088(6) 0.0093(7) 0.0007(5) -0.0009(6) -0.0003(5)
Na4 0.0087(7) 0.0088(6) 0.0093(7) 0.0007(5) -0.0009(6) -0.0003(5)
In5 0.012(2) 0.0101(18) 0.019(2) -0.0028(13) 0.0008(16) -0.0022(14)
Na5 0.012(2) 0.0101(18) 0.019(2) -0.0028(13) 0.0008(16) -0.0022(14)
In6 0.0209(18) 0.0171(16) 0.0188(17) -0.0006(13) -0.0031(17) 0.0002(14)
Na6 0.0209(18) 0.0171(16) 0.0188(17) -0.0006(13) -0.0031(17) 0.0002(14)
Na7 0.014(2) 0.023(2) 0.0142(19) 0.0034(16) 0.0011(18) -0.0008(18)
Na8 0.016(2) 0.0183(19) 0.018(2) 0.0014(16) 0.0012(19) -0.0004(18)
Na9 0.022(2) 0.042(3) 0.024(2) 0.013(2) -0.004(2) -0.010(2)
Na10 0.025(2) 0.052(3) 0.024(3) 0.012(2) -0.006(2) -0.008(2)
Na11 0.022(3) 0.046(3) 0.036(3) -0.003(2) 0.000(2) 0.003(2)
Na12 0.021(2) 0.025(2) 0.022(2) -0.0008(18) 0.005(2) 0.006(2)
Na13 0.022(3) 0.038(3) 0.058(3) 0.017(3) 0.003(3) 0.006(2)
Na14 0.020(2) 0.025(2) 0.021(2) 0.0014(18) 0.004(2) -0.0006(19)
Na15 0.027(6) 0.051(9) 0.040(10) -0.024(7) 0.004(8) -0.007(6)
Na16 0.023(5) 0.033(7) 0.042(9) -0.007(5) -0.011(7) 0.005(5)
O1 0.037(5) 0.020(4) 0.026(4) -0.011(3) 0.003(4) 0.002(4)
O2 0.019(4) 0.030(4) 0.020(4) 0.012(3) -0.001(4) -0.002(3)
O3 0.033(5) 0.023(4) 0.022(4) 0.001(3) 0.009(4) 0.001(4)
O4 0.026(4) 0.026(4) 0.030(4) -0.003(3) 0.013(4) -0.005(3)
O5 0.015(4) 0.022(3) 0.032(4) 0.000(3) 0.002(3) -0.005(3)
O6 0.020(4) 0.020(3) 0.020(4) -0.001(3) 0.006(3) -0.007(3)
O7 0.026(4) 0.024(4) 0.034(5) 0.006(3) 0.011(4) -0.003(4)
O8 0.019(4) 0.024(4) 0.016(3) -0.001(3) 0.005(3) -0.005(3)
O9 0.024(4) 0.018(4) 0.041(5) 0.005(3) -0.002(4) -0.001(3)
O10 0.019(4) 0.030(4) 0.025(4) 0.003(3) 0.007(3) -0.007(3)
O11 0.028(4) 0.020(4) 0.023(4) -0.008(3) 0.000(4) -0.002(3)
O12 0.016(4) 0.031(4) 0.017(3) -0.002(3) 0.002(3) -0.005(3)
O13 0.025(4) 0.030(4) 0.029(4) 0.001(3) 0.008(4) -0.004(4)
O14 0.023(4) 0.024(4) 0.047(5) 0.010(4) -0.002(4) -0.004(4)
O15 0.015(4) 0.049(5) 0.031(4) -0.019(4) -0.001(4) -0.011(4)
O16 0.021(4) 0.020(3) 0.019(4) 0.001(3) -0.007(3) -0.003(3)
O17 0.011(3) 0.032(4) 0.031(4) 0.003(3) -0.006(3) 0.001(3)
O18 0.025(4) 0.024(4) 0.027(4) 0.008(3) -0.006(4) -0.011(3)
O19 0.022(4) 0.016(3) 0.017(3) -0.003(3) 0.000(3) -0.009(3)
O20 0.025(4) 0.030(4) 0.014(4) -0.005(3) -0.002(3) -0.001(3)
O21 0.029(4) 0.032(4) 0.021(4) -0.007(3) 0.003(4) -0.008(4)
O22 0.033(5) 0.019(4) 0.038(5) 0.000(3) -0.012(4) -0.002(4)
O23 0.017(4) 0.037(4) 0.024(4) -0.015(3) 0.007(4) -0.005(4)
O24 0.008(3) 0.025(4) 0.041(5) 0.002(3) 0.003(3) -0.001(3)
O25 0.011(4) 0.041(5) 0.030(4) -0.003(4) 0.001(4) 0.000(3)
O26 0.030(5) 0.025(4) 0.037(5) 0.010(4) -0.001(4) 0.009(4)
O27 0.018(4) 0.033(4) 0.014(4) 0.002(3) -0.001(3) 0.004(3)
O28 0.030(4) 0.032(4) 0.009(3) -0.003(3) -0.003(3) -0.009(4)
O29 0.025(4) 0.023(4) 0.029(4) 0.005(3) -0.007(4) -0.008(3)
O30 0.029(4) 0.031(4) 0.021(4) -0.002(3) 0.004(4) 0.001(4)
O31 0.027(4) 0.028(4) 0.030(4) -0.002(3) 0.002(4) -0.009(4)
O32 0.035(5) 0.027(4) 0.010(3) -0.005(3) 0.004(3) -0.016(4)
O33 0.029(4) 0.026(4) 0.019(4) -0.003(3) 0.005(4) -0.005(3)
O34 0.023(4) 0.015(3) 0.040(5) 0.009(3) -0.008(4) -0.003(3)
O35 0.024(4) 0.043(5) 0.018(4) -0.004(4) 0.000(3) -0.001(4)
O36 0.018(4) 0.023(4) 0.026(4) 0.005(3) 0.008(3) 0.002(3)
O37 0.025(4) 0.019(4) 0.040(5) 0.002(3) -0.008(4) 0.001(3)
O38 0.020(4) 0.022(4) 0.041(5) 0.002(4) 0.017(4) 0.000(3)
O39 0.025(4) 0.020(3) 0.011(3) -0.004(3) 0.000(3) -0.007(3)
O40 0.022(4) 0.018(3) 0.014(3) 0.004(3) 0.002(3) 0.000(3)
O41 0.065(8) 0.018(4) 0.089(9) -0.014(5) 0.049(7) -0.003(4)
O42 0.033(5) 0.024(4) 0.043(5) -0.001(4) -0.017(4) 0.009(4)
O43 0.019(4) 0.026(4) 0.020(4) -0.001(3) 0.004(3) -0.004(3)
O44 0.035(5) 0.035(4) 0.013(4) -0.002(3) 0.003(4) -0.018(4)
O45 0.023(4) 0.019(4) 0.036(5) -0.004(3) -0.001(4) -0.002(3)
O46 0.029(4) 0.023(4) 0.019(4) -0.001(3) 0.004(4) -0.003(3)
O47 0.016(4) 0.027(4) 0.017(4) 0.003(3) -0.001(3) 0.003(3)
O48 0.019(4) 0.018(3) 0.024(4) -0.001(3) -0.001(3) 0.003(3)

loop_
_atom_type_symbol
_atom_type_description
_atom_type_scat_dispersion_real
_atom_type_scat_dispersion_imag
_atom_type_scat_source
O O 0.0106 0.0060 'International Tables Vol C Tables 4.2.6.8 and 6.1.1.4'
Na Na 0.0362 0.0249 'International Tables Vol C Tables 4.2.6.8 and 6.1.1.4'
Mo Mo -1.6832 0.6857 'International Tables Vol C Tables 4.2.6.8 and 6.1.1.4'
In In -0.7276 1.3100 'International Tables Vol C Tables 4.2.6.8 and 6.1.1.4'
Cs Cs -0.3680 2.1192 'International Tables Vol C Tables 4.2.6.8 and 6.1.1.4'

loop_
_geom_angle_atom_site_label_1
_geom_angle_atom_site_label_2
_geom_angle_atom_site_label_3
_geom_angle
_geom_angle_site_symmetry_1
_geom_angle_site_symmetry_3
O17 Cs1 O16 100.2(2) . 1_565
O17 Cs1 O10 170.9(2) . 1_565
O16 Cs1 O10 79.9(2) 1_565 1_565
O17 Cs1 O10 77.6(2) . 3_666
O16 Cs1 O10 172.4(2) 1_565 3_666
O10 Cs1 O10 101.06(18) 1_565 3_666
O17 Cs1 O46 72.3(2) . 2_655
O16 Cs1 O46 89.5(2) 1_565 2_655
O10 Cs1 O46 116.7(2) 1_565 2_655
O10 Cs1 O46 96.7(2) 3_666 2_655
O17 Cs1 O47 117.3(2) . 2_655
O16 Cs1 O47 107.5(2) 1_565 2_655
O10 Cs1 O47 70.9(2) 1_565 2_655
O10 Cs1 O47 79.8(2) 3_666 2_655
O46 Cs1 O47 53.4(2) 2_655 2_655
O17 Cs1 O19 53.79(19) . .
O16 Cs1 O19 113.7(2) 1_565 .
O10 Cs1 O19 117.7(2) 1_565 .
O10 Cs1 O19 59.08(19) 3_666 .
O46 Cs1 O19 123.42(18) 2_655 .
O47 Cs1 O19 138.72(19) 2_655 .
O17 Cs1 O11 120.1(2) . 1_565
O16 Cs1 O11 56.9(2) 1_565 1_565
O10 Cs1 O11 52.4(2) 1_565 1_565
O10 Cs1 O11 117.7(2) 3_666 1_565
O46 Cs1 O11 144.8(2) 2_655 1_565
O47 Cs1 O11 122.24(19) 2_655 1_565
O19 Cs1 O11 83.72(18) . 1_565
O17 Cs1 O13 122.0(2) . 1_565
O16 Cs1 O13 51.6(2) 1_565 1_565
O10 Cs1 O13 65.2(2) 1_565 1_565
O10 Cs1 O13 135.7(2) 3_666 1_565
O46 Cs1 O13 60.1(2) 2_655 1_565
O47 Cs1 O13 55.89(19) 2_655 1_565
O19 Cs1 O13 165.21(19) . 1_565
O11 Cs1 O13 88.0(2) 1_565 1_565
O17 Cs1 O43 71.68(19) . 2_655
O16 Cs1 O43 55.63(19) 1_565 2_655
O10 Cs1 O43 101.42(19) 1_565 2_655
O10 Cs1 O43 116.95(19) 3_666 2_655
O46 Cs1 O43 122.68(19) 2_655 2_655
O47 Cs1 O43 163.01(18) 2_655 2_655
O19 Cs1 O43 58.23(18) . 2_655
O11 Cs1 O43 49.19(18) 1_565 2_655
O13 Cs1 O43 107.23(18) 1_565 2_655
O4 Cs2 O16 150.8(2) 2_655 1_565
O4 Cs2 O44 68.5(2) 2_655 2_655
O16 Cs2 O44 110.8(2) 1_565 2_655
O4 Cs2 O34 100.9(2) 2_655 4_575
O16 Cs2 O34 101.86(19) 1_565 4_575
O44 Cs2 O34 126.1(2) 2_655 4_575
O4 Cs2 O2 54.6(2) 2_655 2_655
O16 Cs2 O2 109.66(19) 1_565 2_655
O44 Cs2 O2 119.9(2) 2_655 2_655
O34 Cs2 O2 85.1(2) 4_575 2_655
O4 Cs2 O1 104.6(2) 2_655 1_565
O16 Cs2 O1 102.30(18) 1_565 1_565
O44 Cs2 O1 70.5(2) 2_655 1_565
O34 Cs2 O1 61.3(2) 4_575 1_565
O2 Cs2 O1 137.6(2) 2_655 1_565
O4 Cs2 O43 105.4(2) 2_655 2_655
O16 Cs2 O43 60.1(2) 1_565 2_655
O44 Cs2 O43 53.1(2) 2_655 2_655
O34 Cs2 O43 149.1(2) 4_575 2_655
O2 Cs2 O43 123.6(2) 2_655 2_655
O1 Cs2 O43 96.2(2) 1_565 2_655
O4 Cs2 O3 135.0(2) 2_655 1_565
O16 Cs2 O3 59.7(2) 1_565 1_565
O44 Cs2 O3 67.7(2) 2_655 1_565
O34 Cs2 O3 96.1(2) 4_575 1_565
O2 Cs2 O3 169.32(19) 2_655 1_565
O1 Cs2 O3 50.1(2) 1_565 1_565
O43 Cs2 O3 53.5(2) 2_655 1_565
O4 Cs2 O15 133.7(2) 2_655 1_565
O16 Cs2 O15 52.32(19) 1_565 1_565
O44 Cs2 O15 157.6(2) 2_655 1_565
O34 Cs2 O15 55.4(2) 4_575 1_565
O2 Cs2 O15 82.0(2) 2_655 1_565
O1 Cs2 O15 97.0(2) 1_565 1_565
O43 Cs2 O15 112.42(19) 2_655 1_565
O3 Cs2 O15 89.9(2) 1_565 1_565
O4 Cs2 O17 63.3(2) 2_655 .
O16 Cs2 O17 87.54(19) 1_565 .
O44 Cs2 O17 86.57(19) 2_655 .
O34 Cs2 O17 137.5(2) 4_575 .
O2 Cs2 O17 53.17(19) 2_655 .
O1 Cs2 O17 157.0(2) 1_565 .
O43 Cs2 O17 70.53(18) 2_655 .
O3 Cs2 O17 123.5(2) 1_565 .
O15 Cs2 O17 105.4(2) 1_565 .
O4 Cs2 O4 146.98(6) 2_655 1_565
O16 Cs2 O4 62.16(19) 1_565 1_565
O44 Cs2 O4 108.5(2) 2_655 1_565
O34 Cs2 O4 52.7(2) 4_575 1_565
O2 Cs2 O4 129.23(19) 2_655 1_565
O1 Cs2 O4 47.88(17) 1_565 1_565
O43 Cs2 O4 96.64(19) 2_655 1_565
O3 Cs2 O4 47.1(2) 1_565 1_565
O15 Cs2 O4 52.4(2) 1_565 1_565
O17 Cs2 O4 149.18(18) . 1_565
O5 Cs3 O31 151.9(2) 2 2
O5 Cs3 O33 74.3(2) 2 4_575
O31 Cs3 O33 108.4(2) 2 4_575
O5 Cs3 O6 54.2(2) 2 2
O31 Cs3 O6 108.3(2) 2 2
O33 Cs3 O6 124.4(2) 4_575 2
O5 Cs3 O41 97.1(2) 2 2
O31 Cs3 O41 102.2(2) 2 2
O33 Cs3 O41 127.3(3) 4_575 2
O6 Cs3 O41 82.4(3) 2 2
O5 Cs3 O30 129.8(2) 2 2
O31 Cs3 O30 51.8(2) 2 2
O33 Cs3 O30 155.8(2) 4_575 2
O6 Cs3 O30 78.7(2) 2 2
O41 Cs3 O30 56.5(3) 2 2
O5 Cs3 O7 103.6(2) 2 1_565
O31 Cs3 O7 103.1(2) 2 1_565
O33 Cs3 O7 68.1(2) 4_575 1_565
O6 Cs3 O7 137.87(19) 2 1_565
O41 Cs3 O7 63.8(3) 2 1_565
O30 Cs3 O7 100.4(2) 2 1_565
O5 Cs3 O8 134.8(2) 2 1_565
O31 Cs3 O8 61.9(2) 2 1_565
O33 Cs3 O8 62.4(2) 4_575 1_565
O6 Cs3 O8 170.15(19) 2 1_565
O41 Cs3 O8 98.8(2) 2 1_565
O30 Cs3 O8 93.74(19) 2 1_565
O7 Cs3 O8 49.30(18) 1_565 1_565
O5 Cs3 O35 107.8(2) 2 4_575
O31 Cs3 O35 60.8(2) 2 4_575
O33 Cs3 O35 50.9(2) 4_575 4_575
O6 Cs3 O35 123.6(2) 2 4_575
O41 Cs3 O35 151.4(2) 2 4_575
O30 Cs3 O35 112.6(2) 2 4_575
O7 Cs3 O35 96.0(2) 1_565 4_575
O8 Cs3 O35 53.51(19) 1_565 4_575
O5 Cs3 O25 63.9(2) 2 2_655
O31 Cs3 O25 88.1(2) 2 2_655
O33 Cs3 O25 87.71(19) 4_575 2_655
O6 Cs3 O25 53.69(18) 2 2_655
O41 Cs3 O25 135.7(3) 2 2_655
O30 Cs3 O25 103.67(19) 2 2_655
O7 Cs3 O25 155.42(19) 1_565 2_655
O8 Cs3 O25 123.42(18) 1_565 2_655
O35 Cs3 O25 70.16(19) 4_575 2_655
O5 Cs3 O5 144.52(5) 2 1_565
O31 Cs3 O5 63.2(2) 2 1_565
O33 Cs3 O5 103.70(19) 4_575 1_565
O6 Cs3 O5 129.82(18) 2 1_565
O41 Cs3 O5 55.2(2) 2 1_565
O30 Cs3 O5 56.87(19) 2 1_565
O7 Cs3 O5 46.96(18) 1_565 1_565
O8 Cs3 O5 46.98(17) 1_565 1_565
O35 Cs3 O5 96.35(19) 4_575 1_565
O25 Cs3 O5 151.11(19) 2_655 1_565
O25 Cs4 O24 176.3(2) 1_455 3_566
O25 Cs4 O31 103.4(2) 1_455 .
O24 Cs4 O31 74.2(2) 3_566 .
O25 Cs4 O24 82.3(2) 1_455 .
O24 Cs4 O24 99.70(19) 3_566 .
O31 Cs4 O24 169.8(2) . .
O25 Cs4 O39 75.17(19) 1_455 .
O24 Cs4 O39 107.24(19) 3_566 .
O31 Cs4 O39 87.2(2) . .
O24 Cs4 O39 102.58(19) . .
O25 Cs4 O28 54.7(2) 1_455 1_455
O24 Cs4 O28 124.0(2) 3_566 1_455
O31 Cs4 O28 120.0(2) . 1_455
O24 Cs4 O28 56.4(2) . 1_455
O39 Cs4 O28 126.1(2) . 1_455
O25 Cs4 O40 122.2(2) 1_455 .
O24 Cs4 O40 61.19(19) 3_566 .
O31 Cs4 O40 99.0(2) . .
O24 Cs4 O40 84.68(19) . .
O39 Cs4 O40 53.48(18) . .
O28 Cs4 O40 140.92(19) 1_455 .
O25 Cs4 O23 123.3(2) 1_455 3_566
O24 Cs4 O23 53.1(2) 3_566 3_566
O31 Cs4 O23 57.1(2) . 3_566
O24 Cs4 O23 112.7(2) . 3_566
O39 Cs4 O23 141.48(19) . 3_566
O28 Cs4 O23 87.6(2) 1_455 3_566
O40 Cs4 O23 113.65(18) . 3_566
O25 Cs4 O21 67.4(2) 1_455 .
O24 Cs4 O21 116.3(2) 3_566 .
O31 Cs4 O21 139.6(2) . .
O24 Cs4 O21 50.31(19) . .
O39 Cs4 O21 52.56(19) . .
O28 Cs4 O21 87.7(2) 1_455 .
O40 Cs4 O21 61.28(18) . .
O23 Cs4 O21 161.01(19) 3_566 .
O25 Cs4 O32 125.0(2) 1_455 .
O24 Cs4 O32 55.64(19) 3_566 .
O31 Cs4 O32 50.1(2) . .
O24 Cs4 O32 133.0(2) . .
O39 Cs4 O32 58.81(19) . .
O28 Cs4 O32 170.0(2) 1_455 .
O40 Cs4 O32 48.90(18) . .
O23 Cs4 O32 85.1(2) 3_566 .
O21 Cs4 O32 101.3(2) . .
O2 Mo1 O4 109.8(4) . .
O2 Mo1 O1 111.1(4) . .
O4 Mo1 O1 110.1(4) . .
O2 Mo1 O3 110.2(4) . .
O4 Mo1 O3 107.3(4) . .
O1 Mo1 O3 108.2(4) . .
O7 Mo2 O5 109.2(4) . .
O7 Mo2 O6 111.5(4) . .
O5 Mo2 O6 107.5(4) . .
O7 Mo2 O8 109.4(4) . .
O5 Mo2 O8 106.6(4) . .
O6 Mo2 O8 112.5(3) . .
O10 Mo3 O9 109.3(4) . .
O10 Mo3 O12 107.8(4) . .
O9 Mo3 O12 110.1(4) . .
O10 Mo3 O11 107.3(4) . .
O9 Mo3 O11 112.4(4) . .
O12 Mo3 O11 109.9(4) . .
O13 Mo4 O14 109.1(4) . .
O13 Mo4 O16 108.4(4) . .
O14 Mo4 O16 111.6(4) . .
O13 Mo4 O15 108.4(4) . .
O14 Mo4 O15 111.2(4) . .
O16 Mo4 O15 108.0(4) . .
O17 Mo5 O19 107.9(4) . .
O17 Mo5 O18 108.4(4) . .
O19 Mo5 O18 113.3(4) . .
O17 Mo5 O20 108.3(4) . .
O19 Mo5 O20 108.9(4) . .
O18 Mo5 O20 109.9(4) . .
O21 Mo6 O22 109.7(4) . .
O21 Mo6 O23 108.6(4) . .
O22 Mo6 O23 111.6(4) . .
O21 Mo6 O24 108.0(4) . .
O22 Mo6 O24 110.3(4) . .
O23 Mo6 O24 108.6(4) . .
O25 Mo7 O26 108.9(4) . .
O25 Mo7 O27 107.5(4) . .
O26 Mo7 O27 109.8(4) . .
O25 Mo7 O28 108.7(4) . .
O26 Mo7 O28 111.4(4) . .
O27 Mo7 O28 110.4(4) . .
O29 Mo8 O30 111.6(4) . .
O29 Mo8 O31 110.8(4) . .
O30 Mo8 O31 107.3(4) . .
O29 Mo8 O32 109.9(4) . .
O30 Mo8 O32 108.4(4) . .
O31 Mo8 O32 108.7(4) . .
O33 Mo9 O34 108.3(4) . .
O33 Mo9 O35 110.6(4) . .
O34 Mo9 O35 109.3(4) . .
O33 Mo9 O36 113.9(4) . .
O34 Mo9 O36 103.2(4) . .
O35 Mo9 O36 111.2(4) . .
O37 Mo10 O39 113.2(4) . .
O37 Mo10 O38 104.0(4) . .
O39 Mo10 O38 109.0(4) . .
O37 Mo10 O40 106.7(4) . .
O39 Mo10 O40 111.0(4) . .
O38 Mo10 O40 112.8(4) . .
O41 Mo11 O42 101.8(5) . .
O41 Mo11 O44 108.7(5) . .
O42 Mo11 O44 115.7(4) . .
O41 Mo11 O43 110.1(4) . .
O42 Mo11 O43 110.3(4) . .
O44 Mo11 O43 109.9(4) . .
O45 Mo12 O46 110.2(4) . .
O45 Mo12 O47 110.9(4) . .
O46 Mo12 O47 109.0(4) . .
O45 Mo12 O48 102.2(4) . .
O46 Mo12 O48 114.2(4) . .
O47 Mo12 O48 110.1(4) . .
O24 In1 O48 89.7(3) 1_655 4_566
O24 In1 O40 96.5(3) 1_655 3_666
O48 In1 O40 173.0(3) 4_566 3_666
O24 In1 O28 88.8(3) 1_655 .
O48 In1 O28 97.6(3) 4_566 .
O40 In1 O28 85.7(3) 3_666 .
O24 In1 O32 93.9(3) 1_655 3_666
O48 In1 O32 92.9(3) 4_566 3_666
O40 In1 O32 83.6(3) 3_666 3_666
O28 In1 O32 169.2(3) . 3_666
O24 In1 O12 171.7(3) 1_655 .
O48 In1 O12 82.2(3) 4_566 .
O40 In1 O12 91.7(3) 3_666 .
O28 In1 O12 90.4(3) . .
O32 In1 O12 88.4(3) 3_666 .
O16 In2 O3 95.4(3) . .
O16 In2 O36 93.3(3) . 3_666
O3 In2 O36 91.6(3) . 3_666
O16 In2 O11 87.9(3) . .
O3 In2 O11 169.9(3) . .
O36 In2 O11 97.7(3) 3_666 .
O16 In2 O27 171.5(3) . .
O3 In2 O27 88.1(3) . .
O36 In2 O27 78.9(3) 3_666 .
O11 In2 O27 89.9(3) . .
O16 In2 O43 93.6(3) . 2_645
O3 In2 O43 86.5(3) . 2_645
O36 In2 O43 172.9(3) 3_666 2_645
O11 In2 O43 83.8(3) . 2_645
O27 In2 O43 94.3(3) . 2_645
O34 In3 O20 85.6(3) 4_565 2_645
O34 In3 O4 88.7(3) 4_565 .
O20 In3 O4 100.9(3) 2_645 .
O34 In3 O8 88.2(3) 4_565 .
O20 In3 O8 84.9(3) 2_645 .
O4 In3 O8 173.2(3) . .
O34 In3 O15 87.2(3) 4_565 .
O20 In3 O15 167.5(3) 2_645 .
O4 In3 O15 89.1(3) . .
O8 In3 O15 84.6(3) . .
O34 In3 O44 164.7(3) 4_565 .
O20 In3 O44 79.5(3) 2_645 .
O4 In3 O44 97.7(3) . .
O8 In3 O44 86.8(3) . .
O15 In3 O44 106.7(3) . .
O31 In4 O8 99.2(3) 2_545 .
O31 In4 O20 173.3(3) 2_545 2_645
O8 In4 O20 83.4(3) . 2_645
O31 In4 O42 96.5(3) 2_545 .
O8 In4 O42 93.4(3) . .
O20 In4 O42 77.1(3) 2_645 .
O31 In4 O23 85.9(3) 2_545 4_565
O8 In4 O23 167.0(3) . 4_565
O20 In4 O23 92.9(3) 2_645 4_565
O42 In4 O23 97.9(3) . 4_565
O31 In4 O35 93.9(3) 2_545 4_565
O8 In4 O35 86.3(3) . 4_565
O20 In4 O35 92.4(3) 2_645 4_565
O42 In4 O35 169.5(3) . 4_565
O23 In4 O35 81.4(3) 4_565 4_565
O5 In5 O41 87.1(4) 1_655 2_645
O5 In5 O27 101.8(3) 1_655 .
O41 In5 O27 84.5(4) 2_645 .
O5 In5 O3 171.9(3) 1_655 .
O41 In5 O3 85.4(4) 2_645 .
O27 In5 O3 80.5(3) . .
O5 In5 O30 89.8(3) 1_655 2_645
O41 In5 O30 81.6(4) 2_645 2_645
O27 In5 O30 161.4(3) . 2_645
O3 In5 O30 86.1(3) . 2_645
O5 In5 O33 102.8(3) 1_655 3_666
O41 In5 O33 160.9(4) 2_645 3_666
O27 In5 O33 77.6(3) . 3_666
O3 In5 O33 85.2(3) . 3_666
O30 In5 O33 114.3(3) 2_645 3_666
O37 In6 O19 100.6(3) . 3_666
O37 In6 O13 96.4(3) . .
O19 In6 O13 163.0(3) 3_666 .
O37 In6 O10 91.8(3) . .
O19 In6 O10 83.4(3) 3_666 .
O13 In6 O10 96.9(3) . .
O37 In6 O47 169.1(3) . 2_645
O19 In6 O47 80.4(3) 3_666 2_645
O13 In6 O47 82.7(3) . 2_645
O10 In6 O47 99.0(3) . 2_645
O37 In6 O21 77.4(3) . .
O19 In6 O21 95.3(3) 3_666 .
O13 In6 O21 87.6(3) . .
O10 In6 O21 168.8(3) . .
O47 In6 O21 91.7(3) 2_645 .
O25 Na7 O21 99.7(3) 1_455 .
O25 Na7 O45 90.5(3) 1_455 2_645
O21 Na7 O45 81.5(3) . 2_645
O25 Na7 O39 103.4(3) 1_455 .
O21 Na7 O39 77.3(3) . .
O45 Na7 O39 156.3(3) 2_645 .
O25 Na7 O6 79.2(3) 1_455 .
O21 Na7 O6 155.6(3) . .
O45 Na7 O6 122.7(3) 2_645 .
O39 Na7 O6 79.3(3) . .
O25 Na7 O13 169.1(4) 1_455 .
O21 Na7 O13 87.7(3) . .
O45 Na7 O13 82.6(3) 2_645 .
O39 Na7 O13 86.0(3) . .
O6 Na7 O13 97.4(3) . .
O17 Na8 O38 93.3(3) . .
O17 Na8 O46 100.9(3) . 2_655
O38 Na8 O46 158.2(3) . 2_655
O17 Na8 O12 107.9(3) . 3_666
O38 Na8 O12 81.6(3) . 3_666
O46 Na8 O12 78.4(3) 2_655 3_666
O17 Na8 O2 78.9(3) . 2_655
O38 Na8 O2 119.0(3) . 2_655
O46 Na8 O2 80.3(3) 2_655 2_655
O12 Na8 O2 158.5(3) 3_666 2_655
O17 Na8 O32 173.5(3) . .
O38 Na8 O32 82.0(3) . .
O46 Na8 O32 85.0(3) 2_655 .
O12 Na8 O32 75.9(3) 3_666 .
O2 Na8 O32 99.5(3) 2_655 .
O26 Na9 O47 116.5(4) 1_565 4_576
O26 Na9 O19 159.3(4) 1_565 .
O47 Na9 O19 77.7(3) 4_576 .
O26 Na9 O22 75.0(3) 1_565 3_666
O47 Na9 O22 89.5(3) 4_576 3_666
O19 Na9 O22 91.0(3) . 3_666
O26 Na9 O43 88.7(3) 1_565 2_655
O47 Na9 O43 142.4(3) 4_576 2_655
O19 Na9 O43 87.3(3) . 2_655
O22 Na9 O43 125.5(4) 3_666 2_655
O26 Na9 O11 82.7(3) 1_565 1_565
O47 Na9 O11 86.5(3) 4_576 1_565
O19 Na9 O11 114.5(3) . 1_565
O22 Na9 O11 152.6(3) 3_666 1_565
O43 Na9 O11 68.6(3) 2_655 1_565
O18 Na10 O40 128.3(4) . 3_666
O18 Na10 O35 89.6(3) . 3_666
O40 Na10 O35 140.6(3) 3_666 3_666
O18 Na10 O9 75.9(3) . .
O40 Na10 O9 88.2(3) 3_666 .
O35 Na10 O9 114.7(4) 3_666 .
O18 Na10 O23 88.0(3) . 3_666
O40 Na10 O23 93.9(3) 3_666 3_666
O35 Na10 O23 74.7(3) 3_666 3_666
O9 Na10 O23 160.9(4) . 3_666
O18 Na10 O28 151.9(3) . .
O40 Na10 O28 66.3(2) 3_666 .
O35 Na10 O28 85.1(3) 3_666 .
O9 Na10 O28 81.3(3) . .
O23 Na10 O28 116.9(3) 3_666 .
O7 Na11 O29 78.7(3) 1_565 .
O7 Na11 O26 114.3(3) 1_565 1_465
O29 Na11 O26 166.5(4) . 1_465
O7 Na11 O42 126.3(4) 1_565 2
O29 Na11 O42 84.9(3) . 2
O26 Na11 O42 89.6(4) 1_465 2
O7 Na11 O45 77.5(3) 1_565 2_655
O29 Na11 O45 101.8(3) . 2_655
O26 Na11 O45 78.6(3) 1_465 2_655
O42 Na11 O45 156.2(4) 2 2_655
O29 Na12 O7 79.6(3) . 1_565
O29 Na12 O2 90.4(3) . 2_655
O7 Na12 O2 168.3(4) 1_565 2_655
O29 Na12 O46 85.2(3) . 2_655
O7 Na12 O46 105.0(3) 1_565 2_655
O2 Na12 O46 79.9(3) 2_655 2_655
O29 Na12 O33 90.7(3) . 4_575
O7 Na12 O33 97.6(3) 1_565 4_575
O2 Na12 O33 76.3(3) 2_655 4_575
O46 Na12 O33 155.8(3) 2_655 4_575
O29 Na12 O15 156.2(3) . 1_565
O7 Na12 O15 77.5(3) 1_565 1_565
O2 Na12 O15 113.1(3) 2_655 1_565
O46 Na12 O15 94.5(3) 2_655 1_565
O33 Na12 O15 98.7(3) 4_575 1_565
O1 Na13 O14 76.3(3) 1_565 2_655
O1 Na13 O18 112.4(3) 1_565 2_655
O14 Na13 O18 170.7(4) 2_655 2_655
O1 Na13 O38 76.1(3) 1_565 2_655
O14 Na13 O38 100.1(3) 2_655 2_655
O18 Na13 O38 79.6(3) 2_655 2_655
O1 Na13 O36 120.7(4) 1_565 4_575
O14 Na13 O36 80.3(3) 2_655 4_575
O18 Na13 O36 97.1(3) 2_655 4_575
O38 Na13 O36 162.3(4) 2_655 4_575
O1 Na13 O34 75.8(3) 1_565 4_575
O14 Na13 O34 104.2(3) 2_655 4_575
O18 Na13 O34 81.7(3) 2_655 4_575
O38 Na13 O34 136.9(3) 2_655 4_575
O36 Na13 O34 58.5(2) 4_575 4_575
O14 Na14 O1 76.3(3) . 2_655
O14 Na14 O39 83.7(3) . .
O1 Na14 O39 106.2(3) 2_655 .
O14 Na14 O6 92.2(3) . .
O1 Na14 O6 166.7(3) 2_655 .
O39 Na14 O6 78.7(3) . .
O14 Na14 O44 87.4(4) . .
O1 Na14 O44 97.7(3) 2_655 .
O39 Na14 O44 151.5(3) . .
O6 Na14 O44 74.7(3) . .
O14 Na14 O30 154.9(4) . .
O1 Na14 O30 81.2(3) 2_655 .
O39 Na14 O30 92.0(3) . .
O6 Na14 O30 111.3(3) . .
O44 Na14 O30 106.9(3) . .
O22 Na15 O22 162.4(5) 3_556 .
O48 Na15 O22 78.2(5) 4_466 .
Na15 Na15 O26 161(3) 3_556 1_455
O22 Na15 O26 71.0(4) 3_556 1_455
O48 Na15 O26 80.6(5) 4_466 1_455
O22 Na15 O26 126.3(6) . 1_455
O22 Na15 O48 77.7(5) 3_556 2_645
O48 Na15 O48 163.0(5) 4_466 2_645
O22 Na15 O48 95.0(6) . 2_645
O26 Na15 O48 115.5(5) 1_455 2_645
O22 Na15 O45 104.4(5) 3_556 2_645
O48 Na15 O45 132.9(6) 4_466 2_645
O22 Na15 O45 85.4(6) . 2_645
O26 Na15 O45 74.5(4) 1_455 2_645
O48 Na15 O45 60.8(4) 2_645 2_645
O9 Na16 O9 162.2(4) . 3_666
O37 Na16 O9 86.5(5) 3_666 3_666
O9 Na16 O37 84.7(5) . .
O37 Na16 O37 162.9(4) 3_666 .
O9 Na16 O37 88.9(5) 3_666 .
O9 Na16 O18 72.0(4) . .
O37 Na16 O18 77.1(5) 3_666 .
O9 Na16 O18 125.4(5) 3_666 .
O37 Na16 O18 118.6(5) . .
O9 Na16 O38 102.6(5) . .
O37 Na16 O38 136.4(5) 3_666 .
O9 Na16 O38 88.4(5) 3_666 .
O37 Na16 O38 59.8(4) . .
O18 Na16 O38 71.0(3) . .
Mo1 O1 Na13 142.5(5) . 1_545
Mo1 O1 Na14 120.9(5) . 2_645
Na13 O1 Na14 96.3(3) 1_545 2_645
Mo1 O1 Cs2 85.8(3) . 1_545
Na13 O1 Cs2 98.2(3) 1_545 1_545
Na14 O1 Cs2 92.2(3) 2_645 1_545
Mo1 O2 Na12 152.4(4) . 2_645
Mo1 O2 Na8 109.5(4) . 2_645
Na12 O2 Na8 96.9(3) 2_645 2_645
Mo1 O2 Cs2 91.7(3) . 2_645
Na12 O2 Cs2 86.4(3) 2_645 2_645
Na8 O2 Cs2 110.5(3) 2_645 2_645
Mo1 O3 In2 142.4(5) . .
Mo1 O3 In5 112.2(4) . .
In2 O3 In5 95.7(4) . .
Mo1 O3 Cs2 84.6(3) . 1_545
In2 O3 Cs2 86.6(2) . 1_545
In5 O3 Cs2 144.6(3) . 1_545
Mo1 O4 In3 146.3(4) . .
Mo1 O4 Cs2 102.5(3) . 2_645
In3 O4 Cs2 99.0(3) . 2_645
Mo1 O4 Cs2 75.9(3) . 1_545
In3 O4 Cs2 87.8(2) . 1_545
Cs2 O4 Cs2 168.4(3) 2_645 1_545
Mo2 O5 Na5 150.1(5) . 1_455
Mo2 O5 In5 150.1(5) . 1_455
Na5 O5 In5 0.0(3) 1_455 1_455
Mo2 O5 Cs3 102.0(3) . 2_545
Na5 O5 Cs3 93.2(3) 1_455 2_545
In5 O5 Cs3 93.2(3) 1_455 2_545
Mo2 O5 Cs3 79.3(3) . 1_545
Na5 O5 Cs3 89.7(2) 1_455 1_545
In5 O5 Cs3 89.7(2) 1_455 1_545
Cs3 O5 Cs3 170.9(3) 2_545 1_545
Mo2 O6 Na7 109.4(3) . .
Mo2 O6 Na14 148.9(4) . .
Na7 O6 Na14 98.1(3) . .
Mo2 O6 Cs3 95.1(3) . 2_545
Na7 O6 Cs3 112.4(3) . 2_545
Na14 O6 Cs3 87.2(2) . 2_545
Mo2 O7 Na11 143.5(5) . 1_545
Mo2 O7 Na12 120.9(4) . 1_545
Na11 O7 Na12 95.6(3) 1_545 1_545
Mo2 O7 Cs3 85.5(3) . 1_545
Na11 O7 Cs3 95.2(3) 1_545 1_545
Na12 O7 Cs3 90.7(3) 1_545 1_545
Mo2 O8 In4 138.4(4) . .
Mo2 O8 In3 116.1(4) . .
In4 O8 In3 95.4(3) . .
Mo2 O8 Cs3 83.0(3) . 1_545
In4 O8 Cs3 85.0(2) . 1_545
In3 O8 Cs3 146.2(3) . 1_545
Mo3 O9 Na16 131.3(5) . .
Mo3 O9 Na10 121.6(4) . .
Na16 O9 Na10 92.0(4) . .
Mo3 O9 Na16 113.6(5) . 3_666
Na16 O9 Na16 17.8(4) . 3_666
Na10 O9 Na16 103.0(4) . 3_666
Mo3 O10 In6 143.0(4) . .
Mo3 O10 Cs1 106.1(3) . 1_545
In6 O10 Cs1 88.9(3) . 1_545
Mo3 O10 Cs1 114.7(4) . 3_666
In6 O10 Cs1 101.2(3) . 3_666
Cs1 O10 Cs1 78.94(18) 1_545 3_666
Mo3 O11 In2 133.1(4) . .
Mo3 O11 Na9 128.1(4) . 1_545
In2 O11 Na9 98.8(3) . 1_545
Mo3 O11 Cs1 93.9(3) . 1_545
In2 O11 Cs1 94.3(3) . 1_545
Na9 O11 Cs1 77.9(2) 1_545 1_545
Mo3 O12 In1 123.2(4) . .
Mo3 O12 Na8 132.4(4) . 3_666
In1 O12 Na8 97.8(3) . 3_666
Mo4 O13 In6 142.3(5) . .
Mo4 O13 Na7 113.4(4) . .
In6 O13 Na7 92.9(3) . .
Mo4 O13 Cs1 90.3(3) . 1_545
In6 O13 Cs1 79.5(3) . 1_545
Na7 O13 Cs1 147.0(3) . 1_545
Mo4 O14 Na14 122.9(4) . .
Mo4 O14 Na13 132.6(5) . 2_645
Na14 O14 Na13 96.8(3) . 2_645
Mo4 O15 In3 119.9(4) . .
Mo4 O15 Na12 123.9(5) . 1_545
In3 O15 Na12 116.0(3) . 1_545
Mo4 O15 Cs2 93.5(3) . 1_545
In3 O15 Cs2 94.4(3) . 1_545
Na12 O15 Cs2 78.2(2) 1_545 1_545
Mo4 O16 In2 142.1(4) . .
Mo4 O16 Cs1 105.9(3) . 1_545
In2 O16 Cs1 104.6(3) . 1_545
Mo4 O16 Cs2 106.1(3) . 1_545
In2 O16 Cs2 95.8(3) . 1_545
Cs1 O16 Cs2 89.82(19) 1_545 1_545
Mo5 O17 Na8 139.2(4) . .
Mo5 O17 Cs1 104.2(3) . .
Na8 O17 Cs1 90.8(3) . .
Mo5 O17 Cs2 113.5(3) . .
Na8 O17 Cs2 106.0(3) . .
Cs1 O17 Cs2 82.21(19) . .
Mo5 O18 Na10 120.2(4) . .
Mo5 O18 Na13 119.3(4) . 2_645
Na10 O18 Na13 105.2(4) . 2_645
Mo5 O18 Na16 130.4(5) . .
Na10 O18 Na16 88.9(4) . .
Na13 O18 Na16 84.8(4) 2_645 .
Mo5 O19 Na6 128.6(4) . 3_666
Mo5 O19 In6 128.6(4) . 3_666
Na6 O19 In6 0.00(15) 3_666 3_666
Mo5 O19 Na9 132.7(4) . .
Na6 O19 Na9 98.3(3) 3_666 .
In6 O19 Na9 98.3(3) 3_666 .
Mo5 O19 Cs1 93.8(3) . .
Na6 O19 Cs1 98.2(3) 3_666 .
In6 O19 Cs1 98.2(3) 3_666 .
Na9 O19 Cs1 83.9(2) . .
Mo5 O20 Na3 135.1(4) . 2_655
Mo5 O20 In3 135.1(4) . 2_655
Na3 O20 In3 0.00(8) 2_655 2_655
Mo5 O20 Na4 120.3(4) . 2_655
Na3 O20 Na4 95.8(3) 2_655 2_655
In3 O20 Na4 95.8(3) 2_655 2_655
Mo5 O20 In4 120.3(4) . 2_655
Na3 O20 In4 95.8(3) 2_655 2_655
In3 O20 In4 95.8(3) 2_655 2_655
Na4 O20 In4 0.00(9) 2_655 2_655
Mo6 O21 Na7 143.7(5) . .
Mo6 O21 In6 114.9(4) . .
Na7 O21 In6 91.8(3) . .
Mo6 O21 Cs4 91.4(3) . .
Na7 O21 Cs4 75.8(3) . .
In6 O21 Cs4 146.5(3) . .
Mo6 O22 Na15 132.1(5) . 3_556
Mo6 O22 Na9 121.1(5) . 3_666
Na15 O22 Na9 95.6(5) 3_556 3_666
Mo6 O22 Na15 114.7(5) . .
Na15 O22 Na15 17.6(5) 3_556 .
Na9 O22 Na15 107.3(5) 3_666 .
Mo6 O23 Na4 129.7(4) . 4_566
Mo6 O23 In4 129.7(4) . 4_566
Na4 O23 In4 0.00(10) 4_566 4_566
Mo6 O23 Na10 130.4(4) . 3_666
Na4 O23 Na10 99.6(3) 4_566 3_666
In4 O23 Na10 99.6(3) 4_566 3_666
Mo6 O23 Cs4 91.6(3) . 3_566
Na4 O23 Cs4 93.3(2) 4_566 3_566
In4 O23 Cs4 93.3(2) 4_566 3_566
Na10 O23 Cs4 78.6(3) 3_666 3_566
Mo6 O24 Na1 145.0(4) . 1_455
Mo6 O24 In1 145.0(4) . 1_455
Na1 O24 In1 0.00(4) 1_455 1_455
Mo6 O24 Cs4 105.3(3) . 3_566
Na1 O24 Cs4 99.4(3) 1_455 3_566
In1 O24 Cs4 99.4(3) 1_455 3_566
Mo6 O24 Cs4 105.9(3) . .
Na1 O24 Cs4 102.3(3) 1_455 .
In1 O24 Cs4 102.3(3) 1_455 .
Cs4 O24 Cs4 80.30(19) 3_566 .
Mo7 O25 Na7 141.6(5) . 1_655
Mo7 O25 Cs4 104.1(3) . 1_655
Na7 O25 Cs4 89.2(3) 1_655 1_655
Mo7 O25 Cs3 115.0(3) . 2_645
Na7 O25 Cs3 102.6(3) 1_655 2_645
Cs4 O25 Cs3 80.6(2) 1_655 2_645
Mo7 O26 Na9 122.9(5) . 1_545
Mo7 O26 Na11 118.3(4) . 1_645
Na9 O26 Na11 105.1(4) 1_545 1_645
Mo7 O26 Na15 124.2(6) . 1_655
Na9 O26 Na15 91.3(5) 1_545 1_655
Na11 O26 Na15 87.2(5) 1_645 1_655
Mo7 O27 In2 122.4(4) . .
Mo7 O27 In5 132.8(4) . .
In2 O27 In5 95.2(3) . .
Mo7 O28 In1 137.6(5) . .
Mo7 O28 Na10 126.6(4) . .
In1 O28 Na10 95.7(3) . .
Mo7 O28 Cs4 91.4(3) . 1_655
In1 O28 Cs4 96.7(3) . 1_655
Na10 O28 Cs4 76.8(2) . 1_655
Mo8 O29 Na12 125.0(5) . .
Mo8 O29 Na11 129.8(5) . .
Na12 O29 Na11 93.9(3) . .
Mo8 O30 Na5 111.4(4) . 2_655
Mo8 O30 In5 111.4(4) . 2_655
Na5 O30 In5 0.00(19) 2_655 2_655
Mo8 O30 Na14 132.6(4) . .
Na5 O30 Na14 116.0(3) 2_655 .
In5 O30 Na14 116.0(3) 2_655 .
Mo8 O30 Cs3 95.6(3) . 2_545
Na5 O30 Cs3 93.9(3) 2_655 2_545
In5 O30 Cs3 93.9(3) 2_655 2_545
Na14 O30 Cs3 82.0(2) . 2_545
Mo8 O31 Na4 141.1(5) . 2
Mo8 O31 In4 141.1(5) . 2
Na4 O31 In4 0.00(7) 2 2
Mo8 O31 Cs4 108.4(4) . .
Na4 O31 Cs4 105.2(3) 2 .
In4 O31 Cs4 105.2(3) 2 .
Mo8 O31 Cs3 105.2(4) . 2_545
Na4 O31 Cs3 95.0(3) 2 2_545
In4 O31 Cs3 95.0(3) 2 2_545
Cs4 O31 Cs3 87.9(2) . 2_545
Mo8 O32 Na1 145.1(5) . 3_666
Mo8 O32 In1 145.1(5) . 3_666
Na1 O32 In1 0.00(4) 3_666 3_666
Mo8 O32 Na8 110.1(4) . .
Na1 O32 Na8 97.9(3) 3_666 .
In1 O32 Na8 97.9(3) 3_666 .
Mo8 O32 Cs4 86.2(3) . .
Na1 O32 Cs4 80.8(2) 3_666 .
In1 O32 Cs4 80.8(2) 3_666 .
Na8 O32 Cs4 147.2(3) . .
Mo9 O33 Na5 122.3(4) . 3_666
Mo9 O33 In5 122.3(4) . 3_666
Na5 O33 In5 0.0(2) 3_666 3_666
Mo9 O33 Na12 127.3(4) . 4_576
Na5 O33 Na12 105.4(3) 3_666 4_576
In5 O33 Na12 105.4(3) 3_666 4_576
Mo9 O33 Cs3 105.8(3) . 4_576
Na5 O33 Cs3 87.3(3) 3_666 4_576
In5 O33 Cs3 87.3(3) 3_666 4_576
Na12 O33 Cs3 97.0(3) 4_576 4_576
Mo9 O34 Na3 128.9(4) . 4_566
Mo9 O34 In3 128.9(4) . 4_566
Na3 O34 In3 0.00(8) 4_566 4_566
Mo9 O34 Na13 88.9(3) . 4_576
Na3 O34 Na13 125.5(4) 4_566 4_576
In3 O34 Na13 125.5(4) 4_566 4_576
Mo9 O34 Cs2 114.4(4) . 4_576
Na3 O34 Cs2 102.5(3) 4_566 4_576
In3 O34 Cs2 102.5(3) 4_566 4_576
Na13 O34 Cs2 91.3(2) 4_576 4_576
Mo9 O35 Na4 121.7(4) . 4_566
Mo9 O35 In4 121.7(4) . 4_566
Na4 O35 In4 0.00(9) 4_566 4_566
Mo9 O35 Na10 115.7(4) . 3_666
Na4 O35 Na10 99.4(3) 4_566 3_666
In4 O35 Na10 99.4(3) 4_566 3_666
Mo9 O35 Cs3 92.5(3) . 4_576
Na4 O35 Cs3 83.2(2) 4_566 4_576
In4 O35 Cs3 83.2(2) 4_566 4_576
Na10 O35 Cs3 143.3(3) 3_666 4_576
Mo9 O35 Cs4 149.1(4) . 3_566
Na4 O35 Cs4 83.5(2) 4_566 3_566
In4 O35 Cs4 83.5(2) 4_566 3_566
Na10 O35 Cs4 72.3(2) 3_666 3_566
Cs3 O35 Cs4 71.61(17) 4_576 3_566
Mo9 O36 Na2 126.1(4) . 3_666
Mo9 O36 In2 126.1(4) . 3_666
Na2 O36 In2 0.00(7) 3_666 3_666
Mo9 O36 Na13 99.4(3) . 4_576
Na2 O36 Na13 134.5(4) 3_666 4_576
In2 O36 Na13 134.5(4) 3_666 4_576
Mo10 O37 In6 127.8(4) . .
Mo10 O37 Na16 111.9(4) . 3_666
In6 O37 Na16 119.9(4) . 3_666
Mo10 O37 Na16 97.9(4) . .
In6 O37 Na16 131.5(4) . .
Na16 O37 Na16 17.1(4) 3_666 .
Mo10 O38 Na8 125.7(4) . .
Mo10 O38 Na13 113.0(4) . 2_645
Na8 O38 Na13 113.7(4) . 2_645
Mo10 O38 Na16 91.3(4) . .
Na8 O38 Na16 122.3(4) . .
Na13 O38 Na16 80.2(4) 2_645 .
Mo10 O39 Na7 128.3(4) . .
Mo10 O39 Na14 122.8(4) . .
Na7 O39 Na14 99.4(3) . .
Mo10 O39 Cs4 99.0(3) . .
Na7 O39 Cs4 80.7(2) . .
Na14 O39 Cs4 120.6(3) . .
Mo10 O40 Na1 125.6(4) . 3_666
Mo10 O40 In1 125.6(4) . 3_666
Na1 O40 In1 0.00(5) 3_666 3_666
Mo10 O40 Na10 107.1(4) . 3_666
Na1 O40 Na10 109.3(3) 3_666 3_666
In1 O40 Na10 109.3(3) 3_666 3_666
Mo10 O40 Cs4 96.4(3) . .
Na1 O40 Cs4 91.1(3) 3_666 .
In1 O40 Cs4 91.1(3) 3_666 .
Na10 O40 Cs4 128.6(3) 3_666 .
Mo11 O41 Na5 129.8(6) . 2_655
Mo11 O41 In5 129.8(6) . 2_655
Na5 O41 In5 0.00(19) 2_655 2_655
Mo11 O41 Cs3 119.0(4) . 2_545
Na5 O41 Cs3 101.5(3) 2_655 2_545
In5 O41 Cs3 101.5(3) 2_655 2_545
Mo11 O42 In4 123.4(4) . .
Mo11 O42 Na11 105.5(4) . 2_545
In4 O42 Na11 129.9(4) . 2_545
Mo11 O43 Na2 125.3(4) . 2_655
Mo11 O43 In2 125.3(4) . 2_655
Na2 O43 In2 0.00(5) 2_655 2_655
Mo11 O43 Na9 107.1(4) . 2_645
Na2 O43 Na9 104.6(3) 2_655 2_645
In2 O43 Na9 104.6(3) 2_655 2_645
Mo11 O43 Cs2 94.0(3) . 2_645
Na2 O43 Cs2 86.2(2) 2_655 2_645
In2 O43 Cs2 86.2(2) 2_655 2_645
Na9 O43 Cs2 142.9(3) 2_645 2_645
Mo11 O43 Cs1 149.3(4) . 2_645
Na2 O43 Cs1 82.7(2) 2_655 2_645
In2 O43 Cs1 82.7(2) 2_655 2_645
Na9 O43 Cs1 72.7(2) 2_645 2_645
Cs2 O43 Cs1 73.72(16) 2_645 2_645
Mo11 O44 In3 122.1(4) . .
Mo11 O44 Na14 119.3(4) . .
In3 O44 Na14 114.6(3) . .
Mo11 O44 Cs2 102.4(3) . 2_645
In3 O44 Cs2 91.4(3) . 2_645
Na14 O44 Cs2 96.0(3) . 2_645
Mo12 O45 Na7 128.1(5) . 2_655
Mo12 O45 Na11 109.7(4) . 2_645
Na7 O45 Na11 109.1(4) 2_655 2_645
Mo12 O45 Na15 94.5(5) . 2_655
Na7 O45 Na15 123.7(5) 2_655 2_655
Na11 O45 Na15 82.4(4) 2_645 2_655
Mo12 O46 Na8 124.3(4) . 2_645
Mo12 O46 Na12 124.3(4) . 2_645
Na8 O46 Na12 98.8(3) 2_645 2_645
Mo12 O46 Cs1 99.1(3) . 2_645
Na8 O46 Cs1 83.6(3) 2_645 2_645
Na12 O46 Cs1 121.2(3) 2_645 2_645
Mo12 O47 Na6 122.5(4) . 2_655
Mo12 O47 In6 122.5(4) . 2_655
Na6 O47 In6 0.0(2) 2_655 2_655
Mo12 O47 Na9 117.7(4) . 4_575
Na6 O47 Na9 97.7(3) 2_655 4_575
In6 O47 Na9 97.7(3) 2_655 4_575
Mo12 O47 Cs1 98.5(3) . 2_645
Na6 O47 Cs1 84.6(2) 2_655 2_645
In6 O47 Cs1 84.6(2) 2_655 2_645
Na9 O47 Cs1 133.6(3) 4_575 2_645
Mo12 O48 Na1 126.3(4) . 4_565
Mo12 O48 In1 126.3(4) . 4_565
Na1 O48 In1 0.00(6) 4_565 4_565
Mo12 O48 Na15 104.5(5) . 4_665
Na1 O48 Na15 128.2(5) 4_565 4_665
In1 O48 Na15 128.2(5) 4_565 4_665
Mo12 O48 Na15 94.0(4) . 2_655
Na1 O48 Na15 139.7(5) 4_565 2_655
In1 O48 Na15 139.7(5) 4_565 2_655
Na15 O48 Na15 17.0(5) 4_665 2_655

loop_
_geom_bond_atom_site_label_1
_geom_bond_atom_site_label_2
_geom_bond_distance
_geom_bond_site_symmetry_2
Cs1 O17 2.964(8) .
Cs1 O16 3.022(7) 1_565
Cs1 O10 3.053(8) 1_565
Cs1 O10 3.121(8) 3_666
Cs1 O46 3.201(9) 2_655
Cs1 O47 3.215(8) 2_655
Cs1 O19 3.251(8) .
Cs1 O11 3.347(8) 1_565
Cs1 O13 3.482(9) 1_565
Cs1 O43 3.775(8) 2_655
Cs2 O4 2.927(8) 2_655
Cs2 O16 3.072(7) 1_565
Cs2 O44 3.142(9) 2_655
Cs2 O34 3.190(9) 4_575
Cs2 O2 3.252(8) 2_655
Cs2 O1 3.376(9) 1_565
Cs2 O43 3.378(8) 2_655
Cs2 O3 3.406(8) 1_565
Cs2 O15 3.424(9) 1_565
Cs2 O17 3.546(8) .
Cs2 O4 3.702(8) 1_565
Cs3 O5 3.007(8) 2
Cs3 O31 3.109(8) 2
Cs3 O33 3.143(9) 4_575
Cs3 O6 3.183(8) 2
Cs3 O41 3.189(10) 2
Cs3 O30 3.381(9) 2
Cs3 O7 3.451(9) 1_565
Cs3 O8 3.498(7) 1_565
Cs3 O35 3.504(9) 4_575
Cs3 O25 3.591(9) 2_655
Cs3 O5 3.646(8) 1_565
Cs4 O25 2.936(8) 1_455
Cs4 O24 2.986(8) 3_566
Cs4 O31 3.017(8) .
Cs4 O24 3.092(8) .
Cs4 O39 3.252(8) .
Cs4 O28 3.255(8) 1_455
Cs4 O40 3.268(8) .
Cs4 O23 3.397(9) 3_566
Cs4 O21 3.535(9) .
Cs4 O32 3.651(8) .
Mo1 O2 1.725(7) .
Mo1 O4 1.759(8) .
Mo1 O1 1.763(7) .
Mo1 O3 1.781(9) .
Mo2 O7 1.736(8) .
Mo2 O5 1.740(8) .
Mo2 O6 1.764(7) .
Mo2 O8 1.815(8) .
Mo3 O10 1.729(8) .
Mo3 O9 1.753(8) .
Mo3 O12 1.783(8) .
Mo3 O11 1.793(8) .
Mo4 O13 1.749(8) .
Mo4 O14 1.756(8) .
Mo4 O16 1.780(8) .
Mo4 O15 1.782(8) .
Mo5 O17 1.744(8) .
Mo5 O19 1.747(7) .
Mo5 O18 1.752(8) .
Mo5 O20 1.781(8) .
Mo6 O21 1.727(8) .
Mo6 O22 1.739(8) .
Mo6 O23 1.750(8) .
Mo6 O24 1.790(8) .
Mo7 O25 1.727(8) .
Mo7 O26 1.769(8) .
Mo7 O27 1.787(8) .
Mo7 O28 1.788(8) .
Mo8 O29 1.731(8) .
Mo8 O30 1.762(8) .
Mo8 O31 1.773(8) .
Mo8 O32 1.775(8) .
Mo9 O33 1.742(8) .
Mo9 O34 1.753(8) .
Mo9 O35 1.753(9) .
Mo9 O36 1.791(8) .
Mo10 O37 1.733(8) .
Mo10 O39 1.735(7) .
Mo10 O38 1.750(8) .
Mo10 O40 1.826(8) .
Mo11 O41 1.717(9) .
Mo11 O42 1.745(9) .
Mo11 O44 1.784(9) .
Mo11 O43 1.789(8) .
Mo12 O45 1.721(8) .
Mo12 O46 1.769(8) .
Mo12 O47 1.774(8) .
Mo12 O48 1.808(7) .
In1 O24 2.132(7) 1_655
In1 O48 2.137(7) 4_566
In1 O40 2.145(7) 3_666
In1 O28 2.161(7) .
In1 O32 2.183(7) 3_666
In1 O12 2.204(7) .
In2 O16 2.180(8) .
In2 O3 2.196(8) .
In2 O36 2.198(8) 3_666
In2 O11 2.212(8) .
In2 O27 2.221(8) .
In2 O43 2.265(8) 2_645
In3 O34 2.199(7) 4_565
In3 O20 2.202(7) 2_645
In3 O4 2.230(9) .
In3 O8 2.244(8) .
In3 O15 2.270(9) .
In3 O44 2.313(9) .
In3 In4 3.3193(19) .
In3 Cs2 3.9461(14) 2_645
In3 Cs2 4.2492(15) 1_545
In4 O31 2.240(9) 2_545
In4 O8 2.244(8) .
In4 O20 2.270(8) 2_645
In4 O42 2.272(8) .
In4 O23 2.288(8) 4_565
In4 O35 2.364(9) 4_565
In5 O5 2.307(9) 1_655
In5 O41 2.325(10) 2_645
In5 O27 2.374(8) .
In5 O3 2.379(10) .
In5 O30 2.442(9) 2_645
In5 O33 2.446(9) 3_666
In6 O37 2.307(8) .
In6 O19 2.350(8) 3_666
In6 O13 2.355(9) .
In6 O10 2.376(9) .
In6 O47 2.408(8) 2_645
In6 O21 2.513(10) .
Na7 O25 2.367(9) 1_455
Na7 O21 2.374(9) .
Na7 O45 2.409(9) 2_645
Na7 O39 2.453(8) .
Na7 O6 2.467(8) .
Na7 O13 2.490(10) .
Na8 O17 2.315(9) .
Na8 O38 2.335(9) .
Na8 O46 2.410(8) 2_655
Na8 O12 2.480(9) 3_666
Na8 O2 2.489(9) 2_655
Na8 O32 2.498(10) .
Na9 O26 2.415(10) 1_565
Na9 O47 2.432(9) 4_576
Na9 O19 2.467(8) .
Na9 O22 2.469(10) 3_666
Na9 O43 2.528(10) 2_655
Na9 O11 2.766(10) 1_565
Na10 O18 2.427(10) .
Na10 O40 2.455(9) 3_666
Na10 O35 2.466(10) 3_666
Na10 O9 2.503(10) .
Na10 O23 2.533(10) 3_666
Na10 O28 2.866(10) .
Na11 O7 2.407(10) 1_565
Na11 O29 2.481(10) .
Na11 O26 2.490(10) 1_465
Na11 O42 2.586(10) 2
Na11 O45 2.666(10) 2_655
Na12 O29 2.417(9) .
Na12 O7 2.426(10) 1_565
Na12 O2 2.456(9) 2_655
Na12 O46 2.463(10) 2_655
Na12 O33 2.492(9) 4_575
Na12 O15 2.791(10) 1_565
Na13 O1 2.413(10) 1_565
Na13 O14 2.439(10) 2_655
Na13 O18 2.470(10) 2_655
Na13 O38 2.541(10) 2_655
Na13 O36 2.657(9) 4_575
Na13 O34 2.992(11) 4_575
Na14 O14 2.404(10) .
Na14 O1 2.451(10) 2_655
Na14 O39 2.460(9) .
Na14 O6 2.492(9) .
Na14 O44 2.549(9) .
Na14 O30 2.553(9) .
Na15 O22 2.443(18) 3_556
Na15 O48 2.507(18) 4_466
Na15 O22 2.609(17) .
Na15 O26 2.667(14) 1_455
Na15 O48 2.690(18) 2_645
Na15 O45 2.736(18) 2_645
Na16 O9 2.475(16) .
Na16 O37 2.495(16) 3_666
Na16 O9 2.560(16) 3_666
Na16 O37 2.661(16) .
Na16 O18 2.680(14) .
Na16 O38 2.839(16) .
